data_4113021
loop_
_publ_author_name
'Joseph E. Saavedra'
'D. Scott Bohle'
'Kamilah N. Smith'
'Clifford George'
'Jeffrey R. Deschamps'
'Damon Parrish'
'Joseph Ivanic'
'Yan-Ni Wang'
'Michael L. Citro'
'Larry K. Keefer'

_publ_section_title
;
 Chemistry of the Diazeniumdiolates. O- versus N-Alkylation of the
 RNH[N(O)NO]- Ion
;
_journal_name_full 'Journal of the American Chemical Society'
_journal_page_first 12880
_journal_page_last 12887
_journal_paper_doi 10.1021/ja031538i
_journal_volume 126
_journal_year 2004
_chemical_formula_moiety 'C7 H15 N3 O2'
_chemical_formula_sum 'C7 H15 N3 O2'
_chemical_formula_weight 173.22
_chemical_name_systematic
; 
 ? 
;
_space_group_IT_number 14
_symmetry_cell_setting monoclinic
_symmetry_space_group_name_Hall '-P 2ybc'
_symmetry_space_group_name_H-M 'P 1 21/c 1'
_atom_sites_solution_hydrogens geom
_atom_sites_solution_primary direct
_atom_sites_solution_secondary difmap
_audit_creation_method SHELXL-97
_cell_angle_alpha 90.00
_cell_angle_beta 94.738(5)
_cell_angle_gamma 90.00
_cell_formula_units_Z 4
_cell_length_a 16.517(5)
_cell_length_b 6.0509(16)
_cell_length_c 9.311(3)
_cell_measurement_reflns_used 1879
_cell_measurement_temperature 93(1)
_cell_measurement_theta_max 26.15
_cell_measurement_theta_min 2.48
_cell_volume 927.4(5)
_computing_cell_refinement 'Bruker SMART v5.059 (Bruker, 1999)'
_computing_data_collection 'Bruker SMART v5.059 (Bruker, 1999)'
_computing_data_reduction
;
Bruker SAINT v6.02A (Bruker, 2000a), Bruker XPREP v5.1 (Bruker, 1997)
;
_computing_molecular_graphics 'Bruker Shelxtl v6.10 (Bruker, 2000b)'
_computing_publication_material 'Bruker Shelxtl v6.10 (Bruker, 2000b)'
_computing_structure_refinement 'SHELXL-97 (Sheldrick, 1997)'
_computing_structure_solution 'SHELXS-97 (Sheldrick, 1997)'
_diffrn_ambient_temperature 93(1)
_diffrn_measured_fraction_theta_full 0.999
_diffrn_measured_fraction_theta_max 0.999
_diffrn_measurement_device_type 'Bruker SMART 1000 CCD'
_diffrn_measurement_method '\f and \w scans'
_diffrn_radiation_monochromator graphite
_diffrn_radiation_source 'sealed tube'
_diffrn_radiation_type MoK\a
_diffrn_radiation_wavelength 0.71073
_diffrn_reflns_av_R_equivalents 0.0477
_diffrn_reflns_av_sigmaI/netI 0.0843
_diffrn_reflns_limit_h_max 20
_diffrn_reflns_limit_h_min -19
_diffrn_reflns_limit_k_max 7
_diffrn_reflns_limit_k_min -7
_diffrn_reflns_limit_l_max 11
_diffrn_reflns_limit_l_min -11
_diffrn_reflns_number 5868
_diffrn_reflns_theta_full 26.38
_diffrn_reflns_theta_max 26.38
_diffrn_reflns_theta_min 1.24
_diffrn_standards_decay_% none
_diffrn_standards_interval_time variable
_diffrn_standards_number 41
_exptl_absorpt_coefficient_mu 0.092
_exptl_absorpt_correction_T_max 0.894331
_exptl_absorpt_correction_T_min 0.614872
_exptl_absorpt_correction_type multi-scan
_exptl_absorpt_process_details 'SADABS v2.01 (Bruker, 2000c)'
_exptl_crystal_colour colorless
_exptl_crystal_density_diffrn 1.233
_exptl_crystal_description rod
_exptl_crystal_F_000 376
_exptl_crystal_size_max 0.51
_exptl_crystal_size_mid 0.08
_exptl_crystal_size_min 0.07
_refine_diff_density_max 0.233
_refine_diff_density_min -0.221
_refine_diff_density_rms 0.062
_refine_ls_extinction_method none
_refine_ls_goodness_of_fit_ref 0.921
_refine_ls_hydrogen_treatment mixed
_refine_ls_matrix_type full
_refine_ls_number_parameters 112
_refine_ls_number_reflns 1898
_refine_ls_number_restraints 0
_refine_ls_restrained_S_all 0.921
_refine_ls_R_factor_all 0.0858
_refine_ls_R_factor_gt 0.0425
_refine_ls_shift/su_max 0.000
_refine_ls_shift/su_mean 0.000
_refine_ls_structure_factor_coef Fsqd
_refine_ls_weighting_details 'calc w=1/[\s^2^(Fo^2^)+(0.0661P)^2^+0.0000P] where P=(Fo^2^+2Fc^2^)/3'
_refine_ls_weighting_scheme calc
_refine_ls_wR_factor_gt 0.0940
_refine_ls_wR_factor_ref 0.1317
_reflns_number_gt 1106
_reflns_number_total 1898
_reflns_threshold_expression I>2\s(I)
_cod_data_source_file ja031538isi20031124_103744.cif
_cod_data_source_block nci50c
_cod_original_sg_symbol_H-M 'P 21/c'
_cod_database_code 4113021

loop_
_symmetry_equiv_pos_as_xyz
'x, y, z'
'-x, y+1/2, -z+1/2'
'-x, -y, -z'
'x, -y-1/2, z-1/2'

loop_
_atom_site_label
_atom_site_type_symbol
_atom_site_fract_x
_atom_site_fract_y
_atom_site_fract_z
_atom_site_U_iso_or_equiv
_atom_site_adp_type
_atom_site_occupancy
_atom_site_symmetry_multiplicity
_atom_site_calc_flag
_atom_site_refinement_flags
N2 N 0.88264(11) 0.3796(3) 0.07144(19) 0.0204(5) Uani 1 1 d .
N1 N 0.84208(11) 0.2073(3) 0.0979(2) 0.0184(5) Uani 1 1 d .
N3 N 0.82369(12) 0.0672(3) -0.0196(2) 0.0192(5) Uani 1 1 d .
H3 H 0.8344(14) 0.142(4) -0.092(3) 0.023 Uiso 1 1 d .
O1 O 0.82063(10) 0.1464(3) 0.21849(16) 0.0239(5) Uani 1 1 d .
O2 O 0.90166(9) 0.4838(3) 0.20201(16) 0.0224(4) Uani 1 1 d .
C7 C 0.94956(15) 0.6753(4) 0.1769(3) 0.0287(6) Uani 1 1 d .
H7A H 0.9630 0.7506 0.2665 0.043 Uiso 1 1 calc R
H7B H 0.9192 0.7725 0.1112 0.043 Uiso 1 1 calc R
H7C H 0.9986 0.6309 0.1363 0.043 Uiso 1 1 calc R
C1 C 0.73721(13) 0.0050(4) -0.0331(2) 0.0184(5) Uani 1 1 d .
H1A H 0.7254 -0.0719 0.0554 0.022 Uiso 1 1 calc R
C2 C 0.72334(15) -0.1562(4) -0.1574(2) 0.0234(6) Uani 1 1 d .
H2A H 0.7579 -0.2845 -0.1394 0.028 Uiso 1 1 calc R
H2B H 0.7379 -0.0866 -0.2455 0.028 Uiso 1 1 calc R
C3 C 0.63509(14) -0.2285(4) -0.1755(3) 0.0277(6) Uani 1 1 d .
H3A H 0.6224 -0.3120 -0.0913 0.033 Uiso 1 1 calc R
H3B H 0.6269 -0.3246 -0.2588 0.033 Uiso 1 1 calc R
C4 C 0.57801(15) -0.0322(4) -0.1949(3) 0.0259(6) Uani 1 1 d .
H4A H 0.5222 -0.0835 -0.2006 0.031 Uiso 1 1 calc R
H4B H 0.5867 0.0430 -0.2843 0.031 Uiso 1 1 calc R
C5 C 0.59237(14) 0.1284(4) -0.0696(2) 0.0236(6) Uani 1 1 d .
H5A H 0.5575 0.2563 -0.0864 0.028 Uiso 1 1 calc R
H5B H 0.5784 0.0575 0.0185 0.028 Uiso 1 1 calc R
C6 C 0.68051(14) 0.2026(4) -0.0521(3) 0.0209(6) Uani 1 1 d .
H6B H 0.6888 0.2986 0.0312 0.025 Uiso 1 1 calc R
H6C H 0.6930 0.2860 -0.1364 0.025 Uiso 1 1 calc R

loop_
_atom_site_aniso_label
_atom_site_aniso_U_11
_atom_site_aniso_U_22
_atom_site_aniso_U_33
_atom_site_aniso_U_23
_atom_site_aniso_U_13
_atom_site_aniso_U_12
N2 0.0217(12) 0.0220(12) 0.0175(11) -0.0032(9) 0.0014(8) -0.0037(9)
N1 0.0190(11) 0.0217(12) 0.0146(10) -0.0006(8) 0.0018(8) 0.0013(9)
N3 0.0242(12) 0.0227(12) 0.0108(10) -0.0015(8) 0.0017(8) -0.0008(9)
O1 0.0339(11) 0.0279(10) 0.0108(8) 0.0021(7) 0.0064(7) -0.0046(8)
O2 0.0255(10) 0.0234(10) 0.0181(9) -0.0052(7) 0.0012(7) -0.0053(8)
C7 0.0315(16) 0.0214(15) 0.0329(15) -0.0010(12) 0.0012(12) -0.0052(12)
C1 0.0198(13) 0.0208(13) 0.0145(12) 0.0010(10) 0.0018(10) -0.0002(10)
C2 0.0277(15) 0.0213(15) 0.0212(14) -0.0036(11) 0.0033(11) 0.0020(11)
C3 0.0296(16) 0.0280(16) 0.0258(14) -0.0071(12) 0.0039(11) -0.0060(13)
C4 0.0211(14) 0.0348(16) 0.0216(14) -0.0016(11) -0.0005(10) -0.0057(12)
C5 0.0201(14) 0.0262(15) 0.0244(14) 0.0009(11) 0.0011(10) 0.0014(11)
C6 0.0240(14) 0.0182(13) 0.0205(13) -0.0023(10) 0.0020(10) 0.0005(11)

loop_
_atom_type_symbol
_atom_type_description
_atom_type_scat_dispersion_real
_atom_type_scat_dispersion_imag
_atom_type_scat_source
C C 0.0033 0.0016 'International Tables Vol C Tables 4.2.6.8 and 6.1.1.4'
H H 0.0000 0.0000 'International Tables Vol C Tables 4.2.6.8 and 6.1.1.4'
N N 0.0061 0.0033 'International Tables Vol C Tables 4.2.6.8 and 6.1.1.4'
O O 0.0106 0.0060 'International Tables Vol C Tables 4.2.6.8 and 6.1.1.4'

loop_
_geom_angle_atom_site_label_1
_geom_angle_atom_site_label_2
_geom_angle_atom_site_label_3
_geom_angle
N1 N2 O2 106.76(16)
O1 N1 N2 127.02(19)
O1 N1 N3 117.48(18)
N2 N1 N3 115.41(17)
N1 N3 C1 111.64(17)
N1 N3 H3 105.0(17)
C1 N3 H3 109.4(16)
N2 O2 C7 108.29(16)
O2 C7 H7A 109.5
O2 C7 H7B 109.5
H7A C7 H7B 109.5
O2 C7 H7C 109.5
H7A C7 H7C 109.5
H7B C7 H7C 109.5
N3 C1 C2 108.31(17)
N3 C1 C6 113.15(19)
C2 C1 C6 111.37(19)
N3 C1 H1A 107.9
C2 C1 H1A 107.9
C6 C1 H1A 107.9
C1 C2 C3 110.69(19)
C1 C2 H2A 109.5
C3 C2 H2A 109.5
C1 C2 H2B 109.5
C3 C2 H2B 109.5
H2A C2 H2B 108.1
C2 C3 C4 111.6(2)
C2 C3 H3A 109.3
C4 C3 H3A 109.3
C2 C3 H3B 109.3
C4 C3 H3B 109.3
H3A C3 H3B 108.0
C3 C4 C5 110.7(2)
C3 C4 H4A 109.5
C5 C4 H4A 109.5
C3 C4 H4B 109.5
C5 C4 H4B 109.5
H4A C4 H4B 108.1
C6 C5 C4 110.98(19)
C6 C5 H5A 109.4
C4 C5 H5A 109.4
C6 C5 H5B 109.4
C4 C5 H5B 109.4
H5A C5 H5B 108.0
C5 C6 C1 110.86(19)
C5 C6 H6B 109.5
C1 C6 H6B 109.5
C5 C6 H6C 109.5
C1 C6 H6C 109.5
H6B C6 H6C 108.1

loop_
_geom_bond_atom_site_label_1
_geom_bond_atom_site_label_2
_geom_bond_distance
N2 N1 1.274(2)
N2 O2 1.382(2)
N1 O1 1.260(2)
N1 N3 1.397(3)
N3 C1 1.472(3)
N3 H3 0.84(2)
O2 C7 1.433(3)
C7 H7A 0.9600
C7 H7B 0.9600
C7 H7C 0.9600
C1 C2 1.516(3)
C1 C6 1.520(3)
C1 H1A 0.9800
C2 C3 1.518(3)
C2 H2A 0.9700
C2 H2B 0.9700
C3 C4 1.518(3)
C3 H3A 0.9700
C3 H3B 0.9700
C4 C5 1.521(3)
C4 H4A 0.9700
C4 H4B 0.9700
C5 C6 1.519(3)
C5 H5A 0.9700
C5 H5B 0.9700
C6 H6B 0.9700
C6 H6C 0.9700

loop_
_geom_torsion_atom_site_label_1
_geom_torsion_atom_site_label_2
_geom_torsion_atom_site_label_3
_geom_torsion_atom_site_label_4
_geom_torsion
O2 N2 N1 O1 2.3(3)
O2 N2 N1 N3 -174.09(17)
O1 N1 N3 C1 51.7(3)
N2 N1 N3 C1 -131.5(2)
N1 N2 O2 C7 178.24(18)
N1 N3 C1 C2 -176.92(18)
N1 N3 C1 C6 59.1(2)
N3 C1 C2 C3 179.33(19)
C6 C1 C2 C3 -55.6(3)
C1 C2 C3 C4 55.7(3)
C2 C3 C4 C5 -56.0(3)
C3 C4 C5 C6 56.0(3)
C4 C5 C6 C1 -56.2(3)
N3 C1 C6 C5 178.45(18)
C2 C1 C6 C5 56.2(2)
